data_2213030
loop_
_publ_author_name
'Maksymilian Chruszcz'
'Yali Kong'
'Zbigniew Dauter'
'Milton Brown'
'Wladek Minor'

_publ_section_title
;
 2-Amino-4-(4-chloro-3-methylphenyl)-5-propyl-1,3-thiazolium iodide
;
_journal_coeditor_code SQ3066
_journal_issue 4
_journal_name_full 'Acta Crystallographica Section E'
_journal_page_first o1598
_journal_page_last o1600
_journal_paper_doi 10.1107/S1600536807009427
_journal_volume 63
_journal_year 2007
_chemical_formula_iupac 'C13 H16 Cl N2 S +, I -'
_chemical_formula_moiety 'C13 H16 Cl N2 S +, I -'
_chemical_formula_sum 'C13 H16 Cl I N2 S'
_chemical_formula_weight 394.69
_chemical_name_systematic
;
2-Amino-4-(4-chloro-3-methylphenyl)-5-propyl-1,3-thiazolium iodide
;
_space_group_IT_number 19
_symmetry_cell_setting orthorhombic
_symmetry_space_group_name_Hall 'P 2ac 2ab'
_symmetry_space_group_name_H-M 'P 21 21 21'
_atom_sites_solution_hydrogens geom
_atom_sites_solution_primary direct
_atom_sites_solution_secondary difmap
_audit_block_code sm
_audit_conform_dict_name cif_core.dic
_audit_conform_dict_version 2.3
_audit_creation_method 'HKL2000-CIF automatic completion and interactive editing'
_cell_angle_alpha 90
_cell_angle_beta 90
_cell_angle_gamma 90
_cell_formula_units_Z 4
_cell_length_a 7.7610(10)
_cell_length_b 9.6590(10)
_cell_length_c 20.1450(10)
_cell_measurement_reflns_used 107797
_cell_measurement_temperature 103
_cell_measurement_theta_max 52.3
_cell_measurement_theta_min 2.3
_cell_volume 1510.1(3)
_computing_cell_refinement HKL-2000
_computing_data_collection 'HKL-2000 (Otwinowski & Minor, 1997)'
_computing_data_reduction HKL-2000
_computing_molecular_graphics
;
HKL-3000SM,
ORTEPIII (Burnett & Johnson, 1996),
ORTEP-3 (Farrugia, 1997) and
MERCURY (Macrae <i>et al.</i>,  2006)
;
_computing_publication_material HKL-3000SM
_computing_structure_refinement
;
SHELXL97 (Sheldrick, 1997) and
HKL-3000SM
;
_computing_structure_solution
;
SHELXS97 (Sheldrick, 1990) and
HKL-3000SM (Minor <i>et al.</i>,  2006)
;
_diffrn_ambient_temperature 103
_diffrn_detector_area_resol_mean 10
_diffrn_measured_fraction_theta_full 0.960
_diffrn_measured_fraction_theta_max 0.960
_diffrn_measurement_device 'four-circle diffractometer'
_diffrn_measurement_device_type 'Rigaku R-AXIS RAPID'
_diffrn_measurement_method '\w scans with \c offset'
_diffrn_radiation_monochromator graphite
_diffrn_radiation_source 'fine-focus sealed tube'
_diffrn_radiation_type 'Mo K\a'
_diffrn_radiation_wavelength 0.71074
_diffrn_reflns_av_R_equivalents 0.037
_diffrn_reflns_av_sigmaI/netI 0.0168
_diffrn_reflns_limit_h_max 16
_diffrn_reflns_limit_h_min -16
_diffrn_reflns_limit_k_max 21
_diffrn_reflns_limit_k_min -21
_diffrn_reflns_limit_l_max 44
_diffrn_reflns_limit_l_min -44
_diffrn_reflns_number 107797
_diffrn_reflns_reduction_process
;
 data merged using denzo and scalepack by evaluating a new profile for each
 reflection based on spots lying within a pre-specified radius
;
_diffrn_reflns_theta_full 52.28
_diffrn_reflns_theta_max 52.3
_diffrn_reflns_theta_min 2.3
_diffrn_standards_decay_% 0
_diffrn_standards_number 0
_exptl_absorpt_coefficient_mu 2.421
_exptl_absorpt_correction_T_max 0.53
_exptl_absorpt_correction_T_min 0.47
_exptl_absorpt_correction_type multi-scan
_exptl_absorpt_process_details '(Otwinowski <i>et al.</i>,  2003)'
_exptl_crystal_colour yellow
_exptl_crystal_density_diffrn 1.736
_exptl_crystal_density_method 'not measured'
_exptl_crystal_description block
_exptl_crystal_F_000 776
_exptl_crystal_size_max 0.53
_exptl_crystal_size_mid 0.26
_exptl_crystal_size_min 0.26
_refine_diff_density_max 1.236
_refine_diff_density_min -0.980
_refine_ls_abs_structure_details 'Flack (1983), 7019 Friedel pairs?'
_refine_ls_abs_structure_Flack 0.001(6)
_refine_ls_extinction_coef 0.0111(5)
_refine_ls_extinction_expression Fc^*^=kFc[1+0.001xFc^2^\l^3^/sin(2\q)]^-1/4^
_refine_ls_extinction_method SHELXL97
_refine_ls_goodness_of_fit_ref 1.010
_refine_ls_hydrogen_treatment mixed
_refine_ls_matrix_type full
_refine_ls_number_parameters 176
_refine_ls_number_reflns 16517
_refine_ls_number_restraints 0
_refine_ls_restrained_S_all 1.010
_refine_ls_R_factor_all 0.0323
_refine_ls_R_factor_gt 0.0268
_refine_ls_shift/su_max 0.001
_refine_ls_shift/su_mean 0.000
_refine_ls_structure_factor_coef Fsqd
_refine_ls_weighting_details 'calc w=1/[\s^2^(Fo^2^)+(0.0474P)^2^] where P=(Fo^2^+2Fc^2^)/3'
_refine_ls_weighting_scheme calc
_refine_ls_wR_factor_gt 0.0699
_refine_ls_wR_factor_ref 0.0721
_reflns_number_gt 14434
_reflns_number_observed 16560
_reflns_number_total 16521
_reflns_observed_criterion >-3sigma(I)
_reflns_threshold_expression >2sigma(I)
_cod_data_source_file sq3066.cif
_cod_data_source_block I
_cod_database_code 2213030

loop_
_symmetry_equiv_pos_as_xyz
'x, y, z'
'-x+1/2, -y, z+1/2'
'-x, y+1/2, -z+1/2'
'x+1/2, -y+1/2, -z'

loop_
_atom_site_type_symbol
_atom_site_label
_atom_site_fract_x
_atom_site_fract_y
_atom_site_fract_z
_atom_site_U_iso_or_equiv
_atom_site_adp_type
_atom_site_calc_flag
_atom_site_refinement_flags
_atom_site_occupancy
I I1 0.435396(9) 0.147814(6) 0.129970(3) 0.02266(2) Uani d . 1
S S1 0.66083(3) 0.59544(2) 0.176000(11) 0.02010(4) Uani d . 1
Cl Cl1 0.68767(4) 0.90064(3) -0.220879(12) 0.02924(5) Uani d . 1
C C7 0.61921(12) 0.66781(9) -0.05937(4) 0.01859(11) Uani d . 1
H H7 0.5837 0.5784 -0.0490 0.022 Uiso calc R 1
N N1 0.60319(11) 0.81119(8) 0.10852(3) 0.01909(11) Uani d . 1
C C5 0.69493(12) 0.58856(9) 0.08993(4) 0.01833(11) Uani d . 1
C C6 0.66899(11) 0.75651(9) -0.00818(4) 0.01716(10) Uani d . 1
C C4 0.65752(11) 0.71285(8) 0.06174(4) 0.01732(11) Uani d . 1
C C9 0.68185(12) 0.84269(10) -0.13947(4) 0.02040(12) Uani d . 1
C C12 0.75770(13) 0.45677(9) 0.05918(5) 0.02171(13) Uani d . 1
H H12A 0.8290 0.4793 0.0211 0.026 Uiso calc R 1
H H12B 0.6592 0.4047 0.0432 0.026 Uiso calc R 1
C C2 0.59492(12) 0.76502(9) 0.17101(4) 0.01943(12) Uani d . 1
N N2 0.54162(15) 0.84122(9) 0.22153(4) 0.02564(15) Uani d . 1
C C8 0.62112(12) 0.70931(9) -0.12589(4) 0.01944(11) Uani d . 1
C C13 0.86102(13) 0.36576(10) 0.10630(5) 0.02203(13) Uani d . 1
H H13A 0.7871 0.3348 0.1422 0.026 Uiso calc R 1
H H13B 0.9540 0.4196 0.1255 0.026 Uiso calc R 1
C C15 0.55685(17) 0.61508(12) -0.17990(5) 0.02696(17) Uani d . 1
H H15A 0.5209 0.5287 -0.1609 0.040 Uiso calc PR 0.50
H H15B 0.6476 0.5987 -0.2113 0.040 Uiso calc PR 0.50
H H15C 0.4610 0.6577 -0.2020 0.040 Uiso calc PR 0.50
H H15D 0.5655 0.6614 -0.2219 0.040 Uiso calc PR 0.50
H H15E 0.4387 0.5914 -0.1715 0.040 Uiso calc PR 0.50
H H15F 0.6253 0.5323 -0.1808 0.040 Uiso calc PR 0.50
C C11 0.72521(12) 0.89064(9) -0.02353(4) 0.01973(12) Uani d . 1
H H11 0.7564 0.9511 0.0103 0.024 Uiso calc R 1
C C14 0.9360(2) 0.24007(13) 0.07063(7) 0.0350(2) Uani d . 1
H H14A 1.0002 0.1849 0.1016 0.052 Uiso calc PR 0.50
H H14B 1.0108 0.2705 0.0356 0.052 Uiso calc PR 0.50
H H14C 0.8440 0.1857 0.0522 0.052 Uiso calc PR 0.50
H H14D 0.9032 0.2425 0.0247 0.052 Uiso calc PR 0.50
H H14E 0.8925 0.1569 0.0907 0.052 Uiso calc PR 0.50
H H14F 1.0593 0.2417 0.0741 0.052 Uiso calc PR 0.50
C C10 0.73433(13) 0.93341(10) -0.08942(5) 0.02122(13) Uani d . 1
H H10 0.7749 1.0213 -0.1000 0.025 Uiso calc R 1
H H1 0.560(2) 0.888(2) 0.0987(9) 0.022(4) Uiso d . 1
H H2 0.509(3) 0.917(2) 0.2157(9) 0.025(4) Uiso d . 1
H H3 0.563(2) 0.815(3) 0.2619(10) 0.034(5) Uiso d . 1

loop_
_atom_site_aniso_label
_atom_site_aniso_U_11
_atom_site_aniso_U_22
_atom_site_aniso_U_33
_atom_site_aniso_U_12
_atom_site_aniso_U_13
_atom_site_aniso_U_23
I1 0.02939(3) 0.01897(2) 0.01962(2) -0.00002(2) -0.00221(2) -0.00087(2)
S1 0.02722(9) 0.01763(7) 0.01543(6) 0.00181(7) 0.00103(6) 0.00167(5)
Cl1 0.03470(12) 0.03387(12) 0.01915(7) 0.00243(10) 0.00104(8) 0.00982(8)
C7 0.0230(3) 0.0174(3) 0.0154(2) -0.0003(2) 0.0000(2) 0.00054(18)
N1 0.0260(3) 0.0161(2) 0.0152(2) 0.0017(2) 0.0016(2) 0.00017(17)
C5 0.0232(3) 0.0159(2) 0.0159(2) 0.0005(2) 0.0009(2) 0.00060(18)
C6 0.0198(3) 0.0164(2) 0.0153(2) 0.0002(2) 0.0003(2) 0.00057(18)
C4 0.0215(3) 0.0158(2) 0.0146(2) 0.0004(2) 0.0008(2) -0.00011(18)
C9 0.0218(3) 0.0222(3) 0.0173(2) 0.0033(3) 0.0011(2) 0.0044(2)
C12 0.0279(4) 0.0175(3) 0.0198(3) 0.0034(3) -0.0001(3) -0.0010(2)
C2 0.0261(4) 0.0176(3) 0.0146(2) 0.0004(2) 0.0006(2) 0.00009(19)
N2 0.0404(4) 0.0202(3) 0.0164(2) 0.0038(3) 0.0039(2) -0.0012(2)
C8 0.0229(3) 0.0203(3) 0.0151(2) 0.0027(2) -0.0002(2) -0.0001(2)
C13 0.0236(3) 0.0178(3) 0.0248(3) 0.0013(2) -0.0005(3) 0.0013(2)
C15 0.0350(5) 0.0273(4) 0.0186(3) 0.0033(4) -0.0041(3) -0.0035(3)
C11 0.0226(3) 0.0173(3) 0.0193(3) -0.0008(2) -0.0001(2) 0.0012(2)
C14 0.0429(6) 0.0236(4) 0.0385(6) 0.0130(5) -0.0009(5) -0.0018(4)
C10 0.0236(3) 0.0191(3) 0.0209(3) -0.0006(3) 0.0008(2) 0.0047(2)

loop_
_atom_type_symbol
_atom_type_description
_atom_type_scat_dispersion_real
_atom_type_scat_dispersion_imag
_atom_type_scat_source
C C 0.0033 0.0016 'International Tables Vol C Tables 4.2.6.8 and 6.1.1.4'
H H 0.0000 0.0000 'International Tables Vol C Tables 4.2.6.8 and 6.1.1.4'
Cl Cl 0.1484 0.1585 'International Tables Vol C Tables 4.2.6.8 and 6.1.1.4'
N N 0.0061 0.0033 'International Tables Vol C Tables 4.2.6.8 and 6.1.1.4'
I I -0.4742 1.8119 'International Tables Vol C Tables 4.2.6.8 and 6.1.1.4'
S S 0.1246 0.1234 'International Tables Vol C Tables 4.2.6.8 and 6.1.1.4'

loop_
_geom_angle_atom_site_label_1
_geom_angle_atom_site_label_2
_geom_angle_atom_site_label_3
_geom_angle
_geom_angle_publ_flag
C2 S1 C5 91.33(4) yes
C6 C7 C8 121.95(8) ?
C6 C7 H7 119.0 ?
C8 C7 H7 119.0 ?
C2 N1 C4 114.90(7) ?
C2 N1 H1 119.9(12) ?
C4 N1 H1 124.1(12) ?
C4 C5 C12 130.36(7) ?
C4 C5 S1 110.30(6) yes
C12 C5 S1 119.34(6) yes
C7 C6 C11 119.39(7) ?
C7 C6 C4 120.94(7) ?
C11 C6 C4 119.63(7) ?
C5 C4 N1 112.43(7) yes
C5 C4 C6 129.74(7) yes
N1 C4 C6 117.82(7) yes
C10 C9 C8 122.34(7) ?
C10 C9 Cl1 118.22(7) ?
C8 C9 Cl1 119.42(7) ?
C5 C12 C13 113.85(8) ?
C5 C12 H12A 108.8 ?
C13 C12 H12A 108.8 ?
C5 C12 H12B 108.8 ?
C13 C12 H12B 108.8 ?
H12A C12 H12B 107.7 ?
N2 C2 N1 123.64(8) yes
N2 C2 S1 125.34(7) yes
N1 C2 S1 111.02(6) yes
C2 N2 H2 120.3(14) ?
C2 N2 H3 119.9(16) ?
H2 N2 H3 118(2) ?
C9 C8 C7 117.06(8) ?
C9 C8 C15 121.85(8) ?
C7 C8 C15 121.08(9) ?
C12 C13 C14 111.50(9) ?
C12 C13 H13A 109.3 ?
C14 C13 H13A 109.3 ?
C12 C13 H13B 109.3 ?
C14 C13 H13B 109.3 ?
H13A C13 H13B 108.0 ?
C8 C15 H15A 109.5 ?
C8 C15 H15B 109.5 ?
H15A C15 H15B 109.5 ?
C8 C15 H15C 109.5 ?
H15A C15 H15C 109.5 ?
H15B C15 H15C 109.5 ?
C8 C15 H15D 109.5 ?
H15A C15 H15D 141.1 ?
H15B C15 H15D 56.3 ?
H15C C15 H15D 56.3 ?
C8 C15 H15E 109.5 ?
H15A C15 H15E 56.3 ?
H15B C15 H15E 141.1 ?
H15C C15 H15E 56.3 ?
H15D C15 H15E 109.5 ?
C8 C15 H15F 109.5 ?
H15A C15 H15F 56.3 ?
H15B C15 H15F 56.3 ?
H15C C15 H15F 141.1 ?
H15D C15 H15F 109.5 ?
H15E C15 H15F 109.5 ?
C10 C11 C6 120.04(8) ?
C10 C11 H11 120.0 ?
C6 C11 H11 120.0 ?
C13 C14 H14A 109.5 ?
C13 C14 H14B 109.5 ?
H14A C14 H14B 109.5 ?
C13 C14 H14C 109.5 ?
H14A C14 H14C 109.5 ?
H14B C14 H14C 109.5 ?
C13 C14 H14D 109.5 ?
H14A C14 H14D 141.1 ?
H14B C14 H14D 56.3 ?
H14C C14 H14D 56.3 ?
C13 C14 H14E 109.5 ?
H14A C14 H14E 56.3 ?
H14B C14 H14E 141.1 ?
H14C C14 H14E 56.3 ?
H14D C14 H14E 109.5 ?
C13 C14 H14F 109.5 ?
H14A C14 H14F 56.3 ?
H14B C14 H14F 56.3 ?
H14C C14 H14F 141.1 ?
H14D C14 H14F 109.5 ?
H14E C14 H14F 109.5 ?
C11 C10 C9 119.17(8) ?
C11 C10 H10 120.4 ?
C9 C10 H10 120.4 ?

loop_
_geom_bond_atom_site_label_1
_geom_bond_atom_site_label_2
_geom_bond_distance
_geom_bond_publ_flag
S1 C2 1.7190(10) yes
S1 C5 1.7550(10) yes
Cl1 C9 1.7330(10) ?
C7 C6 1.3950(10) ?
C7 C8 1.3990(10) ?
C7 H7 0.9300 ?
N1 C2 1.3370(10) yes
N1 C4 1.4030(10) yes
N1 H1 0.835(19) ?
C5 C4 1.3590(10) yes
C5 C12 1.4971(12) ?
C6 C11 1.4016(12) ?
C6 C4 1.4730(10) yes
C9 C10 1.3965(14) ?
C9 C8 1.3989(13) ?
C12 C13 1.5222(13) ?
C12 H12A 0.9700 ?
C12 H12B 0.9700 ?
C2 N2 1.3220(10) yes
N2 H2 0.78(2) ?
N2 H3 0.87(2) ?
C8 C15 1.5037(13) ?
C13 C14 1.5260(15) ?
C13 H13A 0.9700 ?
C13 H13B 0.9700 ?
C15 H15A 0.9600 ?
C15 H15B 0.9600 ?
C15 H15C 0.9600 ?
C15 H15D 0.9600 ?
C15 H15E 0.9600 ?
C15 H15F 0.9600 ?
C11 C10 1.3919(12) ?
C11 H11 0.9300 ?
C14 H14A 0.9600 ?
C14 H14B 0.9600 ?
C14 H14C 0.9600 ?
C14 H14D 0.9600 ?
C14 H14E 0.9600 ?
C14 H14F 0.9600 ?
C10 H10 0.9300 ?

loop_
_geom_hbond_atom_site_label_D
_geom_hbond_atom_site_label_H
_geom_hbond_atom_site_label_A
_geom_hbond_site_symmetry_A
_geom_hbond_distance_DH
_geom_hbond_distance_HA
_geom_hbond_distance_DA
_geom_hbond_angle_DHA
N1 H1 I1 1_565 0.84(2) 2.77(2) 3.5290(10) 153(2)
N2 H2 I1 1_565 0.78(2) 2.88(2) 3.5850(10) 152(2)
N2 H3 I1 3_655 0.87(2) 2.71(2) 3.5310(10) 158(2)

loop_
_geom_torsion_atom_site_label_1
_geom_torsion_atom_site_label_2
_geom_torsion_atom_site_label_3
_geom_torsion_atom_site_label_4
_geom_torsion
_geom_torsion_publ_flag
C2 S1 C5 C4 0.65(8) ?
C2 S1 C5 C12 -179.66(8) ?
C8 C7 C6 C11 -0.98(14) ?
C8 C7 C6 C4 176.87(8) ?
C12 C5 C4 N1 -179.48(10) ?
S1 C5 C4 N1 0.16(10) ?
C12 C5 C4 C6 -0.64(17) ?
S1 C5 C4 C6 179.01(8) ?
C2 N1 C4 C5 -1.23(12) ?
C2 N1 C4 C6 179.78(8) ?
C7 C6 C4 C5 40.30(10) yes
C11 C6 C4 C5 -141.90(10) yes
C7 C6 C4 N1 -141.00(10) yes
C11 C6 C4 N1 36.90(10) yes
C4 C5 C12 C13 153.03(10) ?
S1 C5 C12 C13 -26.59(12) ?
C4 N1 C2 N2 -177.89(10) ?
C4 N1 C2 S1 1.71(11) ?
C5 S1 C2 N2 178.26(10) ?
C5 S1 C2 N1 -1.33(8) ?
C10 C9 C8 C7 -1.75(13) ?
Cl1 C9 C8 C7 179.99(7) ?
C10 C9 C8 C15 176.96(10) ?
Cl1 C9 C8 C15 -1.30(12) ?
C6 C7 C8 C9 2.45(14) ?
C6 C7 C8 C15 -176.26(9) ?
C5 C12 C13 C14 -174.56(10) ?
C7 C6 C11 C10 -1.29(14) ?
C4 C6 C11 C10 -179.17(8) ?
C6 C11 C10 C9 1.97(14) ?
C8 C9 C10 C11 -0.43(14) ?
Cl1 C9 C10 C11 177.85(7) ?
